data_7206046
loop_
_publ_author_name
'Zhu, Lingyan'
'Agarwal, Arun'
'Lai, Jinfeng'
'Al-Kaysi, Rabih O.'
'Tham, Fook S.'
'Ghaddar, Tarek'
'Mueller, Leonard'
'Bardeen, Christopher J.'

_publ_section_title
;
 Solid-state photochemical and photomechanical properties of molecular
 crystal nanorods composed of anthracene ester derivatives
;
_journal_issue 17
_journal_name_full 'Journal of Materials Chemistry'
_journal_page_first 6258
_journal_paper_doi 10.1039/c1jm10228a
_journal_volume 21
_journal_year 2011
_chemical_formula_sum 'C31 H42 O2'
_chemical_formula_weight 446.65
_chemical_name_systematic
;
?
;
_space_group_IT_number 2
_symmetry_cell_setting triclinic
_symmetry_space_group_name_Hall '-P 1'
_symmetry_space_group_name_H-M 'P -1'
_atom_sites_solution_hydrogens geom
_atom_sites_solution_primary direct
_atom_sites_solution_secondary difmap
_audit_creation_method SHELXL-97
_cell_angle_alpha 87.7209(10)
_cell_angle_beta 82.2444(10)
_cell_angle_gamma 82.4091(10)
_cell_formula_units_Z 2
_cell_length_a 6.9024(4)
_cell_length_b 9.0519(6)
_cell_length_c 20.6141(13)
_cell_measurement_reflns_used 6839
_cell_measurement_temperature 100(2)
_cell_measurement_theta_max 31.38
_cell_measurement_theta_min 2.27
_cell_volume 1264.68(14)
_computing_cell_refinement 'Bruker SAINT'
_computing_data_collection 'Bruker APEX2'
_computing_data_reduction 'Bruker SAINT'
_computing_molecular_graphics 'Bruker SHELXTL'
_computing_publication_material 'Bruker SHELXTL'
_computing_structure_refinement 'SHELXL-97 (Sheldrick, 2008)'
_computing_structure_solution 'SHELXS-97 (Sheldrick, 2008)'
_diffrn_ambient_temperature 100(2)
_diffrn_measured_fraction_theta_full 0.998
_diffrn_measured_fraction_theta_max 0.998
_diffrn_measurement_device_type 'Bruker APEX-II CCD'
_diffrn_measurement_method '\f and \w scans'
_diffrn_radiation_monochromator graphite
_diffrn_radiation_source 'Normal-focus sealed tube'
_diffrn_radiation_type MoK\a
_diffrn_radiation_wavelength 0.71073
_diffrn_reflns_av_R_equivalents 0.0265
_diffrn_reflns_av_sigmaI/netI 0.0224
_diffrn_reflns_limit_h_max 9
_diffrn_reflns_limit_h_min -9
_diffrn_reflns_limit_k_max 12
_diffrn_reflns_limit_k_min -12
_diffrn_reflns_limit_l_max 27
_diffrn_reflns_limit_l_min -27
_diffrn_reflns_number 26928
_diffrn_reflns_theta_full 28.70
_diffrn_reflns_theta_max 28.70
_diffrn_reflns_theta_min 1.99
_exptl_absorpt_coefficient_mu 0.071
_exptl_absorpt_correction_T_max 0.9962
_exptl_absorpt_correction_T_min 0.9624
_exptl_absorpt_correction_type multi-scan
_exptl_absorpt_process_details 'Bruker SADABS'
_exptl_crystal_colour 'light yellow'
_exptl_crystal_density_diffrn 1.173
_exptl_crystal_density_meas ?
_exptl_crystal_density_method 'not measured'
_exptl_crystal_description 'thin plate frag'
_exptl_crystal_F_000 488
_exptl_crystal_size_max 0.55
_exptl_crystal_size_mid 0.29
_exptl_crystal_size_min 0.05
_refine_diff_density_max 0.351
_refine_diff_density_min -0.210
_refine_diff_density_rms 0.042
_refine_ls_extinction_method none
_refine_ls_goodness_of_fit_ref 1.089
_refine_ls_hydrogen_treatment constr
_refine_ls_matrix_type full
_refine_ls_number_parameters 299
_refine_ls_number_reflns 6537
_refine_ls_number_restraints 0
_refine_ls_restrained_S_all 1.089
_refine_ls_R_factor_all 0.0565
_refine_ls_R_factor_gt 0.0420
_refine_ls_shift/su_max 0.001
_refine_ls_shift/su_mean 0.000
_refine_ls_structure_factor_coef Fsqd
_refine_ls_weighting_details 'calc w=1/[\s^2^(Fo^2^)+(0.0661P)^2^+0.1634P] where P=(Fo^2^+2Fc^2^)/3'
_refine_ls_weighting_scheme calc
_refine_ls_wR_factor_gt 0.1182
_refine_ls_wR_factor_ref 0.1286
_reflns_number_gt 4983
_reflns_number_total 6537
_reflns_threshold_expression >2sigma(I)
_cod_data_source_file c1jm10228a.txt
_cod_data_source_block cb18_0m
_cod_depositor_comments
;
The following automatic conversions were performed:
'_symmetry_cell_setting' value 'Triclinic' changed to 'triclinic'
according to '/home/saulius/struct/CIF-dictionaries/cif_core.dic'
dictionary named 'cif_core.dic' version 2.4.1 from 2010-06-29.

Automatic conversion script
Id: cif_fix_enum 1555 2011-01-17 13:19:09Z saulius 

The following automatic conversions were performed:

'_exptl_crystal_density_meas' value 'not measured' was changed to '?'
- the value is perceived as not measured.

Automatic conversion script
Id: cif_fix_values 3008 2015-01-20 13:52:24Z robertas 
;
_cod_original_sg_symbol_H-M P-1
_cod_database_code 7206046

loop_
_symmetry_equiv_pos_as_xyz
'x, y, z'
'-x, -y, -z'

loop_
_atom_site_label
_atom_site_type_symbol
_atom_site_fract_x
_atom_site_fract_y
_atom_site_fract_z
_atom_site_U_iso_or_equiv
_atom_site_adp_type
_atom_site_occupancy
_atom_site_symmetry_multiplicity
_atom_site_calc_flag
_atom_site_refinement_flags
_atom_site_disorder_assembly
_atom_site_disorder_group
C1 C -0.18481(14) 0.70475(11) 0.00561(5) 0.0190(2) Uani 1 1 d . . .
H1 H -0.1799 0.6327 0.0403 0.023 Uiso 1 1 calc R . .
C2 C -0.15332(15) 0.65909(12) -0.05744(5) 0.0218(2) Uani 1 1 d . . .
H2 H -0.1272 0.5556 -0.0663 0.026 Uiso 1 1 calc R . .
C3 C -0.15907(15) 0.76480(12) -0.11024(5) 0.0223(2) Uani 1 1 d . . .
H3 H -0.1370 0.7315 -0.1541 0.027 Uiso 1 1 calc R . .
C4 C -0.19590(14) 0.91288(12) -0.09843(5) 0.0200(2) Uani 1 1 d . . .
H4 H -0.1985 0.9823 -0.1342 0.024 Uiso 1 1 calc R . .
C4A C -0.23090(13) 0.96614(11) -0.03304(5) 0.0164(2) Uani 1 1 d . . .
C5 C -0.34832(15) 1.32457(11) 0.05809(5) 0.0209(2) Uani 1 1 d . . .
H5 H -0.3509 1.3958 0.0230 0.025 Uiso 1 1 calc R . .
C6 C -0.38323(15) 1.37212(12) 0.12074(6) 0.0236(2) Uani 1 1 d . . .
H6 H -0.4092 1.4758 0.1291 0.028 Uiso 1 1 calc R . .
C7 C -0.38089(15) 1.26697(12) 0.17375(5) 0.0233(2) Uani 1 1 d . . .
H7 H -0.4058 1.3011 0.2174 0.028 Uiso 1 1 calc R . .
C8 C -0.34357(14) 1.11845(12) 0.16276(5) 0.0197(2) Uani 1 1 d . . .
H8 H -0.3434 1.0500 0.1989 0.024 Uiso 1 1 calc R . .
C8A C -0.30464(13) 1.06369(11) 0.09776(5) 0.0159(2) Uani 1 1 d . . .
C9 C -0.26205(13) 0.91146(11) 0.08444(5) 0.0156(2) Uani 1 1 d . . .
C9A C -0.22522(13) 0.85953(11) 0.02031(5) 0.0156(2) Uani 1 1 d . . .
C10 C -0.27093(14) 1.11793(11) -0.01991(5) 0.0175(2) Uani 1 1 d . . .
H10 H -0.2732 1.1880 -0.0554 0.021 Uiso 1 1 calc R . .
C10A C -0.30780(13) 1.16959(11) 0.04401(5) 0.0169(2) Uani 1 1 d . . .
C11 C -0.25899(14) 0.80227(11) 0.14084(5) 0.0174(2) Uani 1 1 d . . .
O1 O -0.40083(11) 0.75946(10) 0.17190(4) 0.0339(2) Uani 1 1 d . . .
O2 O -0.07467(10) 0.75790(9) 0.15329(4) 0.02364(18) Uani 1 1 d . . .
C12 C -0.05238(15) 0.65701(12) 0.20929(5) 0.0223(2) Uani 1 1 d . . .
H12A H -0.0833 0.5570 0.1997 0.027 Uiso 1 1 calc R . .
H12B H -0.1425 0.6953 0.2482 0.027 Uiso 1 1 calc R . .
C13 C 0.15955(15) 0.64866(12) 0.22160(5) 0.0208(2) Uani 1 1 d . . .
H13A H 0.1904 0.7507 0.2274 0.025 Uiso 1 1 calc R . .
H13B H 0.2468 0.6067 0.1828 0.025 Uiso 1 1 calc R . .
C14 C 0.20191(15) 0.55319(12) 0.28179(5) 0.0204(2) Uani 1 1 d . . .
H14A H 0.1821 0.4491 0.2744 0.024 Uiso 1 1 calc R . .
H14B H 0.1072 0.5900 0.3199 0.024 Uiso 1 1 calc R . .
C15 C 0.41138(14) 0.55555(11) 0.29735(5) 0.0170(2) Uani 1 1 d . . .
H15A H 0.5053 0.5245 0.2582 0.020 Uiso 1 1 calc R . .
H15B H 0.4283 0.6591 0.3068 0.020 Uiso 1 1 calc R . .
C16 C 0.46269(14) 0.45479(11) 0.35512(5) 0.0185(2) Uani 1 1 d . . .
H16A H 0.4342 0.3529 0.3476 0.022 Uiso 1 1 calc R . .
H16B H 0.3774 0.4916 0.3952 0.022 Uiso 1 1 calc R . .
C17 C 0.67782(14) 0.44750(11) 0.36608(5) 0.0172(2) Uani 1 1 d . . .
H17A H 0.7627 0.4046 0.3270 0.021 Uiso 1 1 calc R . .
H17B H 0.7085 0.5501 0.3706 0.021 Uiso 1 1 calc R . .
C18 C 0.72759(14) 0.35487(11) 0.42634(5) 0.0178(2) Uani 1 1 d . . .
H18A H 0.6936 0.2530 0.4223 0.021 Uiso 1 1 calc R . .
H18B H 0.6451 0.3993 0.4655 0.021 Uiso 1 1 calc R . .
C19 C 0.94407(14) 0.34417(11) 0.43639(5) 0.0173(2) Uani 1 1 d . . .
H19A H 1.0265 0.2983 0.3975 0.021 Uiso 1 1 calc R . .
H19B H 0.9787 0.4460 0.4398 0.021 Uiso 1 1 calc R . .
C20 C 0.99231(14) 0.25319(11) 0.49730(5) 0.0177(2) Uani 1 1 d . . .
H20A H 0.9559 0.1518 0.4942 0.021 Uiso 1 1 calc R . .
H20B H 0.9111 0.2999 0.5362 0.021 Uiso 1 1 calc R . .
C21 C 1.20909(14) 0.24055(11) 0.50694(5) 0.0173(2) Uani 1 1 d . . .
H21A H 1.2903 0.1933 0.4681 0.021 Uiso 1 1 calc R . .
H21B H 1.2458 0.3419 0.5099 0.021 Uiso 1 1 calc R . .
C22 C 1.25656(14) 0.15021(11) 0.56805(5) 0.0177(2) Uani 1 1 d . . .
H22A H 1.2180 0.0493 0.5654 0.021 Uiso 1 1 calc R . .
H22B H 1.1767 0.1983 0.6069 0.021 Uiso 1 1 calc R . .
C23 C 1.47359(14) 0.13543(11) 0.57737(5) 0.0175(2) Uani 1 1 d . . .
H23A H 1.5127 0.2364 0.5793 0.021 Uiso 1 1 calc R . .
H23B H 1.5533 0.0859 0.5388 0.021 Uiso 1 1 calc R . .
C24 C 1.52092(14) 0.04724(11) 0.63903(5) 0.0182(2) Uani 1 1 d . . .
H24A H 1.4434 0.0978 0.6777 0.022 Uiso 1 1 calc R . .
H24B H 1.4797 -0.0531 0.6376 0.022 Uiso 1 1 calc R . .
C25 C 1.73872(14) 0.03059(11) 0.64725(5) 0.0175(2) Uani 1 1 d . . .
H25A H 1.8160 -0.0209 0.6088 0.021 Uiso 1 1 calc R . .
H25B H 1.7801 0.1310 0.6482 0.021 Uiso 1 1 calc R . .
C26 C 1.78692(15) -0.05595(12) 0.70910(5) 0.0211(2) Uani 1 1 d . . .
H26A H 1.7472 -0.1569 0.7081 0.025 Uiso 1 1 calc R . .
H26B H 1.7092 -0.0051 0.7477 0.025 Uiso 1 1 calc R . .
C27 C 2.00492(15) -0.07006(13) 0.71668(5) 0.0247(2) Uani 1 1 d . . .
H27A H 2.0828 -0.1198 0.6785 0.037 Uiso 1 1 calc R . .
H27B H 2.0287 -0.1289 0.7564 0.037 Uiso 1 1 calc R . .
H27C H 2.0437 0.0294 0.7200 0.037 Uiso 1 1 calc R . .

loop_
_atom_site_aniso_label
_atom_site_aniso_U_11
_atom_site_aniso_U_22
_atom_site_aniso_U_33
_atom_site_aniso_U_23
_atom_site_aniso_U_13
_atom_site_aniso_U_12
C1 0.0153(5) 0.0190(5) 0.0232(5) 0.0020(4) -0.0044(4) -0.0026(4)
C2 0.0180(5) 0.0206(5) 0.0268(5) -0.0033(4) -0.0023(4) -0.0020(4)
C3 0.0191(5) 0.0301(6) 0.0181(5) -0.0037(4) -0.0015(4) -0.0051(4)
C4 0.0171(5) 0.0271(5) 0.0164(5) 0.0026(4) -0.0027(4) -0.0049(4)
C4A 0.0113(4) 0.0209(5) 0.0174(5) 0.0024(4) -0.0028(4) -0.0033(4)
C5 0.0162(5) 0.0185(5) 0.0282(5) 0.0037(4) -0.0042(4) -0.0029(4)
C6 0.0189(5) 0.0188(5) 0.0331(6) -0.0044(4) -0.0029(4) -0.0022(4)
C7 0.0205(5) 0.0268(5) 0.0231(5) -0.0058(4) -0.0038(4) -0.0032(4)
C8 0.0169(5) 0.0243(5) 0.0185(5) 0.0010(4) -0.0042(4) -0.0035(4)
C8A 0.0116(4) 0.0186(5) 0.0179(5) 0.0024(4) -0.0039(3) -0.0028(3)
C9 0.0115(4) 0.0192(5) 0.0167(5) 0.0033(4) -0.0039(3) -0.0033(3)
C9A 0.0110(4) 0.0189(5) 0.0175(5) 0.0015(4) -0.0036(3) -0.0025(3)
C10 0.0155(4) 0.0185(5) 0.0190(5) 0.0057(4) -0.0046(4) -0.0039(4)
C10A 0.0118(4) 0.0181(5) 0.0208(5) 0.0032(4) -0.0030(4) -0.0029(4)
C11 0.0165(5) 0.0177(5) 0.0186(5) 0.0014(4) -0.0049(4) -0.0020(4)
O1 0.0180(4) 0.0449(5) 0.0385(5) 0.0245(4) -0.0055(3) -0.0081(3)
O2 0.0160(4) 0.0318(4) 0.0226(4) 0.0146(3) -0.0058(3) -0.0023(3)
C12 0.0198(5) 0.0266(5) 0.0207(5) 0.0112(4) -0.0067(4) -0.0033(4)
C13 0.0167(5) 0.0245(5) 0.0211(5) 0.0078(4) -0.0058(4) -0.0013(4)
C14 0.0186(5) 0.0221(5) 0.0211(5) 0.0073(4) -0.0069(4) -0.0030(4)
C15 0.0171(5) 0.0166(5) 0.0175(5) 0.0028(4) -0.0054(4) -0.0010(4)
C16 0.0171(5) 0.0198(5) 0.0189(5) 0.0049(4) -0.0058(4) -0.0024(4)
C17 0.0157(5) 0.0183(5) 0.0179(5) 0.0032(4) -0.0048(4) -0.0019(4)
C18 0.0161(5) 0.0193(5) 0.0185(5) 0.0033(4) -0.0055(4) -0.0019(4)
C19 0.0162(5) 0.0179(5) 0.0183(5) 0.0019(4) -0.0053(4) -0.0011(4)
C20 0.0160(5) 0.0193(5) 0.0186(5) 0.0029(4) -0.0058(4) -0.0024(4)
C21 0.0161(5) 0.0189(5) 0.0172(5) 0.0018(4) -0.0048(4) -0.0015(4)
C22 0.0159(5) 0.0192(5) 0.0188(5) 0.0023(4) -0.0056(4) -0.0026(4)
C23 0.0160(5) 0.0193(5) 0.0174(5) 0.0013(4) -0.0048(4) -0.0010(4)
C24 0.0166(5) 0.0201(5) 0.0186(5) 0.0020(4) -0.0057(4) -0.0027(4)
C25 0.0161(5) 0.0199(5) 0.0167(5) 0.0008(4) -0.0046(4) -0.0009(4)
C26 0.0185(5) 0.0260(5) 0.0198(5) 0.0044(4) -0.0068(4) -0.0039(4)
C27 0.0202(5) 0.0323(6) 0.0226(5) 0.0042(4) -0.0082(4) -0.0020(4)

loop_
_atom_type_symbol
_atom_type_description
_atom_type_scat_dispersion_real
_atom_type_scat_dispersion_imag
_atom_type_scat_source
C C 0.0033 0.0016 'International Tables Vol C Tables 4.2.6.8 and 6.1.1.4'
H H 0.0000 0.0000 'International Tables Vol C Tables 4.2.6.8 and 6.1.1.4'
O O 0.0106 0.0060 'International Tables Vol C Tables 4.2.6.8 and 6.1.1.4'

loop_
_geom_angle_atom_site_label_1
_geom_angle_atom_site_label_2
_geom_angle_atom_site_label_3
_geom_angle
_geom_angle_site_symmetry_1
_geom_angle_site_symmetry_3
_geom_angle_publ_flag
C2 C1 C9A 120.89(9) . . ?
C2 C1 H1 119.6 . . ?
C9A C1 H1 119.6 . . ?
C1 C2 C3 120.58(10) . . ?
C1 C2 H2 119.7 . . ?
C3 C2 H2 119.7 . . ?
C4 C3 C2 120.41(9) . . ?
C4 C3 H3 119.8 . . ?
C2 C3 H3 119.8 . . ?
C3 C4 C4A 121.04(9) . . ?
C3 C4 H4 119.5 . . ?
C4A C4 H4 119.5 . . ?
C10 C4A C4 121.87(9) . . ?
C10 C4A C9A 119.52(9) . . ?
C4 C4A C9A 118.61(9) . . ?
C6 C5 C10A 121.21(10) . . ?
C6 C5 H5 119.4 . . ?
C10A C5 H5 119.4 . . ?
C5 C6 C7 120.05(10) . . ?
C5 C6 H6 120.0 . . ?
C7 C6 H6 120.0 . . ?
C8 C7 C6 120.85(10) . . ?
C8 C7 H7 119.6 . . ?
C6 C7 H7 119.6 . . ?
C7 C8 C8A 120.96(9) . . ?
C7 C8 H8 119.5 . . ?
C8A C8 H8 119.5 . . ?
C9 C8A C8 122.64(9) . . ?
C9 C8A C10A 118.98(9) . . ?
C8 C8A C10A 118.38(9) . . ?
C9A C9 C8A 121.91(9) . . ?
C9A C9 C11 119.61(9) . . ?
C8A C9 C11 118.47(9) . . ?
C9 C9A C1 122.85(9) . . ?
C9 C9A C4A 118.68(9) . . ?
C1 C9A C4A 118.47(9) . . ?
C4A C10 C10A 121.77(9) . . ?
C4A C10 H10 119.1 . . ?
C10A C10 H10 119.1 . . ?
C10 C10A C5 122.31(9) . . ?
C10 C10A C8A 119.14(9) . . ?
C5 C10A C8A 118.55(9) . . ?
O1 C11 O2 123.22(9) . . ?
O1 C11 C9 125.49(9) . . ?
O2 C11 C9 111.29(8) . . ?
C11 O2 C12 116.64(7) . . ?
O2 C12 C13 106.65(8) . . ?
O2 C12 H12A 110.4 . . ?
C13 C12 H12A 110.4 . . ?
O2 C12 H12B 110.4 . . ?
C13 C12 H12B 110.4 . . ?
H12A C12 H12B 108.6 . . ?
C12 C13 C14 112.52(8) . . ?
C12 C13 H13A 109.1 . . ?
C14 C13 H13A 109.1 . . ?
C12 C13 H13B 109.1 . . ?
C14 C13 H13B 109.1 . . ?
H13A C13 H13B 107.8 . . ?
C13 C14 C15 112.34(8) . . ?
C13 C14 H14A 109.1 . . ?
C15 C14 H14A 109.1 . . ?
C13 C14 H14B 109.1 . . ?
C15 C14 H14B 109.1 . . ?
H14A C14 H14B 107.9 . . ?
C16 C15 C14 113.83(8) . . ?
C16 C15 H15A 108.8 . . ?
C14 C15 H15A 108.8 . . ?
C16 C15 H15B 108.8 . . ?
C14 C15 H15B 108.8 . . ?
H15A C15 H15B 107.7 . . ?
C15 C16 C17 113.12(8) . . ?
C15 C16 H16A 109.0 . . ?
C17 C16 H16A 109.0 . . ?
C15 C16 H16B 109.0 . . ?
C17 C16 H16B 109.0 . . ?
H16A C16 H16B 107.8 . . ?
C18 C17 C16 113.53(8) . . ?
C18 C17 H17A 108.9 . . ?
C16 C17 H17A 108.9 . . ?
C18 C17 H17B 108.9 . . ?
C16 C17 H17B 108.9 . . ?
H17A C17 H17B 107.7 . . ?
C17 C18 C19 113.59(8) . . ?
C17 C18 H18A 108.8 . . ?
C19 C18 H18A 108.8 . . ?
C17 C18 H18B 108.8 . . ?
C19 C18 H18B 108.8 . . ?
H18A C18 H18B 107.7 . . ?
C20 C19 C18 113.33(8) . . ?
C20 C19 H19A 108.9 . . ?
C18 C19 H19A 108.9 . . ?
C20 C19 H19B 108.9 . . ?
C18 C19 H19B 108.9 . . ?
H19A C19 H19B 107.7 . . ?
C19 C20 C21 113.43(8) . . ?
C19 C20 H20A 108.9 . . ?
C21 C20 H20A 108.9 . . ?
C19 C20 H20B 108.9 . . ?
C21 C20 H20B 108.9 . . ?
H20A C20 H20B 107.7 . . ?
C22 C21 C20 113.29(8) . . ?
C22 C21 H21A 108.9 . . ?
C20 C21 H21A 108.9 . . ?
C22 C21 H21B 108.9 . . ?
C20 C21 H21B 108.9 . . ?
H21A C21 H21B 107.7 . . ?
C21 C22 C23 113.48(8) . . ?
C21 C22 H22A 108.9 . . ?
C23 C22 H22A 108.9 . . ?
C21 C22 H22B 108.9 . . ?
C23 C22 H22B 108.9 . . ?
H22A C22 H22B 107.7 . . ?
C22 C23 C24 113.60(8) . . ?
C22 C23 H23A 108.8 . . ?
C24 C23 H23A 108.8 . . ?
C22 C23 H23B 108.8 . . ?
C24 C23 H23B 108.8 . . ?
H23A C23 H23B 107.7 . . ?
C25 C24 C23 113.21(8) . . ?
C25 C24 H24A 108.9 . . ?
C23 C24 H24A 108.9 . . ?
C25 C24 H24B 108.9 . . ?
C23 C24 H24B 108.9 . . ?
H24A C24 H24B 107.7 . . ?
C26 C25 C24 113.54(8) . . ?
C26 C25 H25A 108.9 . . ?
C24 C25 H25A 108.9 . . ?
C26 C25 H25B 108.9 . . ?
C24 C25 H25B 108.9 . . ?
H25A C25 H25B 107.7 . . ?
C25 C26 C27 112.68(8) . . ?
C25 C26 H26A 109.1 . . ?
C27 C26 H26A 109.1 . . ?
C25 C26 H26B 109.1 . . ?
C27 C26 H26B 109.1 . . ?
H26A C26 H26B 107.8 . . ?
C26 C27 H27A 109.5 . . ?
C26 C27 H27B 109.5 . . ?
H27A C27 H27B 109.5 . . ?
C26 C27 H27C 109.5 . . ?
H27A C27 H27C 109.5 . . ?
H27B C27 H27C 109.5 . . ?

loop_
_geom_bond_atom_site_label_1
_geom_bond_atom_site_label_2
_geom_bond_distance
_geom_bond_site_symmetry_2
_geom_bond_publ_flag
C1 C2 1.3601(15) . ?
C1 C9A 1.4284(14) . ?
C1 H1 0.9500 . ?
C2 C3 1.4214(15) . ?
C2 H2 0.9500 . ?
C3 C4 1.3564(15) . ?
C3 H3 0.9500 . ?
C4 C4A 1.4285(14) . ?
C4 H4 0.9500 . ?
C4A C10 1.3951(14) . ?
C4A C9A 1.4351(13) . ?
C5 C6 1.3578(15) . ?
C5 C10A 1.4274(14) . ?
C5 H5 0.9500 . ?
C6 C7 1.4206(15) . ?
C6 H6 0.9500 . ?
C7 C8 1.3572(15) . ?
C7 H7 0.9500 . ?
C8 C8A 1.4261(14) . ?
C8 H8 0.9500 . ?
C8A C9 1.4007(14) . ?
C8A C10A 1.4365(13) . ?
C9 C9A 1.4001(13) . ?
C9 C11 1.4962(13) . ?
C10 C10A 1.3953(14) . ?
C10 H10 0.9500 . ?
C11 O1 1.1959(12) . ?
C11 O2 1.3382(11) . ?
O2 C12 1.4551(11) . ?
C12 C13 1.5098(14) . ?
C12 H12A 0.9900 . ?
C12 H12B 0.9900 . ?
C13 C14 1.5225(13) . ?
C13 H13A 0.9900 . ?
C13 H13B 0.9900 . ?
C14 C15 1.5256(13) . ?
C14 H14A 0.9900 . ?
C14 H14B 0.9900 . ?
C15 C16 1.5224(13) . ?
C15 H15A 0.9900 . ?
C15 H15B 0.9900 . ?
C16 C17 1.5244(13) . ?
C16 H16A 0.9900 . ?
C16 H16B 0.9900 . ?
C17 C18 1.5234(13) . ?
C17 H17A 0.9900 . ?
C17 H17B 0.9900 . ?
C18 C19 1.5260(13) . ?
C18 H18A 0.9900 . ?
C18 H18B 0.9900 . ?
C19 C20 1.5244(13) . ?
C19 H19A 0.9900 . ?
C19 H19B 0.9900 . ?
C20 C21 1.5247(13) . ?
C20 H20A 0.9900 . ?
C20 H20B 0.9900 . ?
C21 C22 1.5237(13) . ?
C21 H21A 0.9900 . ?
C21 H21B 0.9900 . ?
C22 C23 1.5237(13) . ?
C22 H22A 0.9900 . ?
C22 H22B 0.9900 . ?
C23 C24 1.5238(13) . ?
C23 H23A 0.9900 . ?
C23 H23B 0.9900 . ?
C24 C25 1.5226(13) . ?
C24 H24A 0.9900 . ?
C24 H24B 0.9900 . ?
C25 C26 1.5217(13) . ?
C25 H25A 0.9900 . ?
C25 H25B 0.9900 . ?
C26 C27 1.5219(14) . ?
C26 H26A 0.9900 . ?
C26 H26B 0.9900 . ?
C27 H27A 0.9800 . ?
C27 H27B 0.9800 . ?
C27 H27C 0.9800 . ?

loop_
_geom_torsion_atom_site_label_1
_geom_torsion_atom_site_label_2
_geom_torsion_atom_site_label_3
_geom_torsion_atom_site_label_4
_geom_torsion
_geom_torsion_site_symmetry_1
_geom_torsion_site_symmetry_2
_geom_torsion_site_symmetry_3
_geom_torsion_site_symmetry_4
_geom_torsion_publ_flag
C9A C1 C2 C3 0.28(15) . . . . ?
C1 C2 C3 C4 0.07(15) . . . . ?
C2 C3 C4 C4A -0.40(15) . . . . ?
C3 C4 C4A C10 -179.36(9) . . . . ?
C3 C4 C4A C9A 0.37(14) . . . . ?
C10A C5 C6 C7 -0.34(15) . . . . ?
C5 C6 C7 C8 0.16(16) . . . . ?
C6 C7 C8 C8A 0.33(15) . . . . ?
C7 C8 C8A C9 178.83(9) . . . . ?
C7 C8 C8A C10A -0.62(14) . . . . ?
C8 C8A C9 C9A 179.64(9) . . . . ?
C10A C8A C9 C9A -0.90(14) . . . . ?
C8 C8A C9 C11 0.49(14) . . . . ?
C10A C8A C9 C11 179.94(8) . . . . ?
C8A C9 C9A C1 -178.91(9) . . . . ?
C11 C9 C9A C1 0.24(14) . . . . ?
C8A C9 C9A C4A 0.22(14) . . . . ?
C11 C9 C9A C4A 179.36(8) . . . . ?
C2 C1 C9A C9 178.81(9) . . . . ?
C2 C1 C9A C4A -0.31(14) . . . . ?
C10 C4A C9A C9 0.56(13) . . . . ?
C4 C4A C9A C9 -179.17(8) . . . . ?
C10 C4A C9A C1 179.72(8) . . . . ?
C4 C4A C9A C1 -0.01(13) . . . . ?
C4 C4A C10 C10A 179.09(9) . . . . ?
C9A C4A C10 C10A -0.64(14) . . . . ?
C4A C10 C10A C5 179.80(9) . . . . ?
C4A C10 C10A C8A -0.06(14) . . . . ?
C6 C5 C10A C10 -179.82(9) . . . . ?
C6 C5 C10A C8A 0.03(14) . . . . ?
C9 C8A C10A C10 0.82(13) . . . . ?
C8 C8A C10A C10 -179.70(8) . . . . ?
C9 C8A C10A C5 -179.04(8) . . . . ?
C8 C8A C10A C5 0.44(13) . . . . ?
C9A C9 C11 O1 -98.74(13) . . . . ?
C8A C9 C11 O1 80.43(14) . . . . ?
C9A C9 C11 O2 81.88(11) . . . . ?
C8A C9 C11 O2 -98.94(10) . . . . ?
O1 C11 O2 C12 -2.38(15) . . . . ?
C9 C11 O2 C12 177.02(8) . . . . ?
C11 O2 C12 C13 -168.61(9) . . . . ?
O2 C12 C13 C14 176.67(9) . . . . ?
C12 C13 C14 C15 -175.23(9) . . . . ?
C13 C14 C15 C16 -176.94(9) . . . . ?
C14 C15 C16 C17 174.73(8) . . . . ?
C15 C16 C17 C18 176.33(8) . . . . ?
C16 C17 C18 C19 178.52(8) . . . . ?
C17 C18 C19 C20 179.18(8) . . . . ?
C18 C19 C20 C21 179.21(8) . . . . ?
C19 C20 C21 C22 179.71(8) . . . . ?
C20 C21 C22 C23 179.20(8) . . . . ?
C21 C22 C23 C24 179.08(8) . . . . ?
C22 C23 C24 C25 178.92(8) . . . . ?
C23 C24 C25 C26 179.38(8) . . . . ?
C24 C25 C26 C27 -179.47(9) . . . . ?

loop_
_cod_related_entry_id
_cod_related_entry_database
_cod_related_entry_code
1 ChemSpider 30653777
